data_4306126
loop_
_publ_author_name
'Charlotte Martineau'
'Franck Fayon'
'Christophe Legein'
'Jean-Yves Buzar\'e'
'Fran\,cois Goutenoire'
'Emmanuelle Suard'

_publ_section_title
;
Neutron Powder Diffraction, Multinuclear, and Multidimensional NMR
Structural Investigation of Pb5Ga3F19
;
_journal_name_full 'Inorganic Chemistry'
_journal_page_first 10895
_journal_page_last 10905
_journal_paper_doi 10.1021/ic801044j
_journal_volume 47
_journal_year 2008
_chemical_formula_structural Pb5Ga3F19
_chemical_formula_sum 'F19 Ga3 Pb5'
_chemical_formula_weight 1606.16
_chemical_name_systematic 'Pentalead Trigallium Fluoride'
_space_group_IT_number 108
_symmetry_Int_Tables_number 108
_symmetry_space_group_name_Hall 'I 4 -2c'
_symmetry_space_group_name_H-M 'I 4 c m'
_audit_creation_date 08-06-05
_audit_creation_method 'Created with Diamond (www.crystalimpact.com)'
_audit_update_record 08-06-05
_cell_angle_alpha 90.000
_cell_angle_beta 90.000
_cell_angle_gamma 90.000
_cell_formula_units_Z 4
_cell_length_a 14.3369(3)
_cell_length_b 14.3369(3)
_cell_length_c 7.4344(2)
_cell_measurement_reflns_used 222
_cell_measurement_temperature 298
_cell_measurement_theta_max 165.0
_cell_measurement_theta_min 10.0
_cell_volume 1528.12(6)
_diffrn_measured_fraction_theta_full 0.99
_cod_data_source_file ic801044j_si_001_2.cif
_cod_data_source_block Pb5Ga3F19_model2
_cod_original_cell_volume 1528.2(6)
_cod_original_sg_symbol_Hall I_4_-2c
_cod_original_formula_sum 'F19 Ga3 Pb5 '
_cod_database_code 4306126

loop_
_symmetry_equiv_pos_site_id
_symmetry_equiv_pos_as_xyz
1 'y+1/2, x+1/2, z'
2 '-y+1/2, -x+1/2, z'
3 'y, -x, z'
4 '-y, x, z'
5 'x+1/2, -y+1/2, z'
6 '-x+1/2, y+1/2, z'
7 '-x, -y, z'
8 'x, y, z'
9 'y, x, z+1/2'
10 '-y, -x, z+1/2'
11 'y+1/2, -x+1/2, z+1/2'
12 '-y+1/2, x+1/2, z+1/2'
13 'x, -y, z+1/2'
14 '-x, y, z+1/2'
15 '-x+1/2, -y+1/2, z+1/2'
16 'x+1/2, y+1/2, z+1/2'

loop_
_atom_site_aniso_label
_atom_site_aniso_U_11
_atom_site_aniso_U_22
_atom_site_aniso_U_33
_atom_site_aniso_U_12
_atom_site_aniso_U_13
_atom_site_aniso_U_23
Pb1 0.01833 0.01229 0.03773 -0.00513 -0.00148 0.00449
Pb2 0.05289 0.05289 0.01674 0.00000 -0.02945 0.00000
Ga1 0.01269 0.01269 0.04690 0.00166 0.00788 0.00513
Ga2 0.02394 0.02394 0.02127 0.00000 0.00000 0.00000
F1 0.03060 0.03577 0.03648 -0.00425 0.00594 0.00379
F2 0.03453 0.01927 0.04391 0.00669 -0.00709 -0.01100
F4 0.02261 0.02261 0.03774 0.00447 -0.00543 -0.00454
F5 0.02121 0.02121 0.06065 -0.00529 -0.00823 0.00529
F6 0.06441 0.06441 0.03933 -0.00827 0.03374 0.00832

loop_
_atom_site_label
_atom_site_type_symbol
_atom_site_symmetry_multiplicity
_atom_site_Wyckoff_symbol
_atom_site_fract_x
_atom_site_fract_y
_atom_site_fract_z
_atom_site_occupancy
_atom_site_thermal_displace_type
_atom_site_U_iso_or_equiv
Pb1 Pb 16 d 0.4286(2) 0.2719(2) 0.0000(0) 1.000 Uani ?
Pb2 Pb 4 b 0.0000 0.5000 0.1432(11) 1.000 Uani ?
Ga1 Ga 8 c 0.1628(2) 0.3372(2) 0.9772(10) 1.000 Uani ?
Ga2 Ga 4 a 0.0000 0.0000 0.1704(13) 1.000 Uani ?
F1 F 16 d 0.1071(3) 0.2478(4) 0.8230(9) 1.000 Uani ?
F2 F 16 d 0.1989(3) 0.4302(3) 0.1518(9) 1.000 Uani ?
F3 F 16 d 0.0038(3) 0.0399(8) 0.4083(30) 0.250 Uiso 0.03040
F4 F 8 c 0.2506(3) 0.2494(3) 0.0461(9) 1.000 Uani ?
F5 F 8 c 0.3871(3) 0.1129(3) 0.0089(160) 1.000 Uani ?
F6 F 8 c 0.0758(5) 0.4242(5) 0.8942(11) 1.000 Uani ?
F7 F 16 d 0.1171(9) 0.0566(9) 0.6219(15) 0.500 Uiso 0.03040
F8 F 16 d 0.1160(9) 0.0544(9) 0.7035(16) 0.500 Uiso 0.03040

loop_
_atom_type_symbol
_atom_type_oxidation_number
Pb 2
Ga 3
F -1
